data_1575739
loop_
_publ_author_name
'Abdolrahimi, Amin'
'Woite, Philipp'
'Kretschmar, Konrad'
'Roemelt, Michael'
'Braun, Thomas'
'He, Ouchan'

_publ_section_title
;
 Sequential one-pot <i>N</i>-alkylation and aminocarbonylation of primary
 amines catalyzed by heterobimetallic Ir/Pd complexes.
;
_journal_issue 41
_journal_name_full 'Chemical science'
_journal_page_first 19414
_journal_page_last 19422
_journal_paper_doi 10.1039/d5sc03892h
_journal_volume 16
_journal_year 2025
_chemical_formula_sum 'C21 H38 Cl Ir N4 O P2'
_chemical_formula_weight 652.14
_space_group_crystal_system monoclinic
_space_group_IT_number 14
_space_group_name_Hall '-P 2yn'
_space_group_name_H-M_alt 'P 1 21/n 1'
_atom_sites_solution_hydrogens geom
_audit_creation_method SHELXL-2018/3
_audit_update_record
;
2025-03-10 deposited with the CCDC.	2025-09-15 downloaded from the CCDC.
;
_cell_angle_alpha 90
_cell_angle_beta 104.871(10)
_cell_angle_gamma 90
_cell_formula_units_Z 2
_cell_length_a 10.870(3)
_cell_length_b 8.037(3)
_cell_length_c 14.993(4)
_cell_measurement_reflns_used 9191
_cell_measurement_temperature 100(2)
_cell_measurement_theta_max 25.03
_cell_measurement_theta_min 3.28
_cell_volume 1266.0(7)
_computing_cell_refinement 'Bruker SAINT'
_computing_data_collection 'Bruker APEX4'
_computing_data_reduction 'Bruker SAINT'
_computing_structure_refinement 'SHELXL-2018/3 (Sheldrick, 2018)'
_computing_structure_solution 'SHELXT 2018/2 (Sheldrick, 2018)'
_diffrn_ambient_temperature 100(2)
_diffrn_measured_fraction_theta_full 0.992
_diffrn_measured_fraction_theta_max 0.992
_diffrn_measurement_device_type 'Bruker D8 Venture'
_diffrn_measurement_method '\f and \w scans'
_diffrn_radiation_type MoK\a
_diffrn_radiation_wavelength 0.71073
_diffrn_reflns_av_R_equivalents 0.0273
_diffrn_reflns_av_unetI/netI 0.0078
_diffrn_reflns_Laue_measured_fraction_full 0.992
_diffrn_reflns_Laue_measured_fraction_max 0.992
_diffrn_reflns_limit_h_max 12
_diffrn_reflns_limit_h_min -12
_diffrn_reflns_limit_k_max 9
_diffrn_reflns_limit_k_min -9
_diffrn_reflns_limit_l_max 17
_diffrn_reflns_limit_l_min -17
_diffrn_reflns_number 55282
_diffrn_reflns_point_group_measured_fraction_full 0.992
_diffrn_reflns_point_group_measured_fraction_max 0.992
_diffrn_reflns_theta_full 25.064
_diffrn_reflns_theta_max 25.064
_diffrn_reflns_theta_min 3.280
_exptl_absorpt_coefficient_mu 5.525
_exptl_absorpt_correction_T_max 0.4899
_exptl_absorpt_correction_T_min 0.3447
_exptl_absorpt_correction_type multi-scan
_exptl_absorpt_process_details SADABS
_exptl_crystal_colour colourless
_exptl_crystal_density_diffrn 1.711
_exptl_crystal_description plate
_exptl_crystal_F_000 648
_exptl_crystal_size_max 0.230
_exptl_crystal_size_mid 0.078
_exptl_crystal_size_min 0.011
_refine_diff_density_max 0.621
_refine_diff_density_min -0.404
_refine_diff_density_rms 0.061
_refine_ls_extinction_method none
_refine_ls_goodness_of_fit_ref 1.101
_refine_ls_hydrogen_treatment constr
_refine_ls_matrix_type full
_refine_ls_number_parameters 156
_refine_ls_number_reflns 2230
_refine_ls_number_restraints 0
_refine_ls_restrained_S_all 1.101
_refine_ls_R_factor_all 0.0131
_refine_ls_R_factor_gt 0.0125
_refine_ls_shift/su_max 0.001
_refine_ls_shift/su_mean 0.000
_refine_ls_structure_factor_coef Fsqd
_refine_ls_weighting_details 'w=1/[\s^2^(Fo^2^)+(0.0104P)^2^+2.0428P] where P=(Fo^2^+2Fc^2^)/3'
_refine_ls_weighting_scheme calc
_refine_ls_wR_factor_gt 0.0307
_refine_ls_wR_factor_ref 0.0310
_reflns_Friedel_coverage 0.000
_reflns_number_gt 2141
_reflns_number_total 2230
_reflns_threshold_expression 'I > 2\s(I)'
_cod_data_source_file d5sc03892h2.cif
_cod_data_source_block mo_o24_AA2zr_0m_a
_cod_depositor_comments 'Adding full bibliography for 1575739--1575741.cif.'
_cod_original_cell_volume 1266.1(7)
_cod_original_sg_symbol_H-M 'P 21/n'
_cod_database_code 1575739
_shelx_shelxl_version_number 2018/3
_shelx_space_group_comment
;
The symmetry employed for this shelxl refinement is uniquely defined
by the following loop, which should always be used as a source of
symmetry information in preference to the above space-group names.
They are only intended as comments.
;
_shelx_estimated_absorpt_t_min 0.363
_shelx_estimated_absorpt_t_max 0.942

loop_
_space_group_symop_operation_xyz
'x, y, z'
'-x+1/2, y+1/2, -z+1/2'
'-x, -y, -z'
'x-1/2, -y-1/2, z-1/2'

loop_
_atom_site_label
_atom_site_type_symbol
_atom_site_fract_x
_atom_site_fract_y
_atom_site_fract_z
_atom_site_U_iso_or_equiv
_atom_site_adp_type
_atom_site_occupancy
_atom_site_site_symmetry_order
_atom_site_calc_flag
_atom_site_refinement_flags_posn
_atom_site_refinement_flags_adp
_atom_site_refinement_flags_occupancy
_atom_site_disorder_assembly
_atom_site_disorder_group
N1 N 0.84750(17) 0.3464(2) 0.38699(12) 0.0180(4) Uani 1 1 d . . . . .
C1 C 0.7440(2) 0.3200(3) 0.41683(14) 0.0152(4) Uani 1 1 d . . . . .
Ir2 Ir 0.500000 0.500000 0.500000 0.01208(5) Uani 1 2 d S . P . .
N2 N 0.67140(17) 0.1941(2) 0.36773(12) 0.0172(4) Uani 1 1 d . . . . .
C2 C 0.8397(2) 0.2346(3) 0.31688(15) 0.0216(5) Uani 1 1 d . . . . .
H2 H 0.900812 0.224186 0.281874 0.026 Uiso 1 1 calc R U . . .
C3 C 0.7331(2) 0.1408(3) 0.30417(15) 0.0218(5) Uani 1 1 d . . . . .
H3 H 0.706465 0.055003 0.259852 0.026 Uiso 1 1 calc R U . . .
C4 C 0.5506(2) 0.1265(3) 0.37505(16) 0.0212(5) Uani 1 1 d . . . . .
H4A H 0.485308 0.148191 0.317715 0.032 Uiso 1 1 calc R U . . .
H4B H 0.526042 0.179484 0.426767 0.032 Uiso 1 1 calc R U . . .
H4C H 0.559001 0.006251 0.385618 0.032 Uiso 1 1 calc R U . . .
C5 C 0.7883(2) 0.2926(3) 0.61387(15) 0.0174(5) Uani 1 1 d . . . . .
H5 H 0.785785 0.353283 0.671589 0.021 Uiso 1 1 calc R U . . .
C6 C 0.7144(2) 0.1314(3) 0.61237(16) 0.0221(5) Uani 1 1 d . . . . .
H6A H 0.625059 0.156989 0.608526 0.033 Uiso 1 1 calc R U . . .
H6B H 0.750791 0.068293 0.668931 0.033 Uiso 1 1 calc R U . . .
H6C H 0.719780 0.064951 0.558675 0.033 Uiso 1 1 calc R U . . .
C7 C 0.9292(2) 0.2571(3) 0.61882(16) 0.0218(5) Uani 1 1 d . . . . .
H7A H 0.935315 0.197739 0.563020 0.033 Uiso 1 1 calc R U . . .
H7B H 0.966037 0.188494 0.673162 0.033 Uiso 1 1 calc R U . . .
H7C H 0.975858 0.362376 0.623445 0.033 Uiso 1 1 calc R U . . .
C8 C 0.8177(2) 0.6117(3) 0.52764(15) 0.0156(4) Uani 1 1 d . . . . .
H8 H 0.904265 0.573850 0.524755 0.019 Uiso 1 1 calc R U . . .
C9 C 0.7679(2) 0.7364(3) 0.44994(15) 0.0190(5) Uani 1 1 d . . . . .
H9A H 0.760380 0.682016 0.390286 0.029 Uiso 1 1 calc R U . . .
H9B H 0.827100 0.830257 0.456477 0.029 Uiso 1 1 calc R U . . .
H9C H 0.684128 0.777071 0.453177 0.029 Uiso 1 1 calc R U . . .
C10 C 0.8282(2) 0.6921(3) 0.62256(16) 0.0223(5) Uani 1 1 d . . . . .
H10A H 0.875167 0.797105 0.626692 0.033 Uiso 1 1 calc R U . . .
H10B H 0.873371 0.616546 0.671331 0.033 Uiso 1 1 calc R U . . .
H10C H 0.742699 0.713847 0.630051 0.033 Uiso 1 1 calc R U . . .
P1 P 0.71226(5) 0.42878(7) 0.51523(4) 0.01291(11) Uani 1 1 d . . . . .
C11 C 0.5208(7) 0.4713(10) 0.6196(5) 0.0120(17) Uani 0.5 1 d . . P A 1
Cl1 Cl 0.5276(2) 0.4581(3) 0.66307(17) 0.0168(6) Uani 0.5 1 d . . P A 1
O1 O 0.5331(9) 0.4474(13) 0.6981(4) 0.0206(17) Uani 0.5 1 d . . P A 1

loop_
_atom_site_aniso_label
_atom_site_aniso_U_11
_atom_site_aniso_U_22
_atom_site_aniso_U_33
_atom_site_aniso_U_23
_atom_site_aniso_U_13
_atom_site_aniso_U_12
N1 0.0136(9) 0.0248(10) 0.0163(9) 0.0009(8) 0.0049(7) 0.0026(8)
C1 0.0136(10) 0.0173(11) 0.0140(10) 0.0001(9) 0.0022(8) 0.0015(9)
Ir2 0.00867(7) 0.01664(7) 0.01114(8) -0.00054(4) 0.00294(4) 0.00021(4)
N2 0.0174(9) 0.0180(10) 0.0156(9) -0.0018(8) 0.0032(7) 0.0007(8)
C2 0.0190(11) 0.0290(13) 0.0177(11) -0.0027(10) 0.0060(9) 0.0052(10)
C3 0.0259(12) 0.0233(12) 0.0158(11) -0.0060(9) 0.0047(9) 0.0025(10)
C4 0.0183(11) 0.0187(11) 0.0248(12) -0.0018(10) 0.0021(9) -0.0047(9)
C5 0.0143(11) 0.0228(12) 0.0149(10) 0.0016(9) 0.0033(8) 0.0016(9)
C6 0.0234(12) 0.0203(12) 0.0227(12) 0.0048(10) 0.0059(10) 0.0010(10)
C7 0.0132(11) 0.0322(13) 0.0187(11) 0.0046(10) 0.0015(9) 0.0049(10)
C8 0.0113(10) 0.0178(11) 0.0184(11) -0.0035(9) 0.0052(8) -0.0018(9)
C9 0.0182(11) 0.0188(11) 0.0209(11) 0.0009(9) 0.0065(9) -0.0005(9)
C10 0.0205(12) 0.0232(12) 0.0216(12) -0.0075(10) 0.0022(9) -0.0034(10)
P1 0.0091(2) 0.0167(3) 0.0132(3) -0.0014(2) 0.0033(2) 0.0000(2)
C11 0.011(2) 0.017(3) 0.009(5) 0.006(3) 0.004(3) 0.0018(17)
Cl1 0.0171(7) 0.0264(10) 0.008(2) 0.0061(16) 0.0053(16) 0.0029(6)
O1 0.022(2) 0.034(2) 0.008(4) 0.010(3) 0.007(3) 0.0025(17)

loop_
_atom_type_symbol
_atom_type_description
_atom_type_scat_dispersion_real
_atom_type_scat_dispersion_imag
_atom_type_scat_source
C C 0.0033 0.0016 'International Tables Vol C Tables 4.2.6.8 and 6.1.1.4'
H H 0.0000 0.0000 'International Tables Vol C Tables 4.2.6.8 and 6.1.1.4'
Cl Cl 0.1484 0.1585 'International Tables Vol C Tables 4.2.6.8 and 6.1.1.4'
Ir Ir -1.4442 7.9887 'International Tables Vol C Tables 4.2.6.8 and 6.1.1.4'
N N 0.0061 0.0033 'International Tables Vol C Tables 4.2.6.8 and 6.1.1.4'
O O 0.0106 0.0060 'International Tables Vol C Tables 4.2.6.8 and 6.1.1.4'
P P 0.1023 0.0942 'International Tables Vol C Tables 4.2.6.8 and 6.1.1.4'

loop_
_geom_angle_atom_site_label_1
_geom_angle_atom_site_label_2
_geom_angle_atom_site_label_3
_geom_angle
_geom_angle_site_symmetry_1
_geom_angle_site_symmetry_3
_geom_angle_publ_flag
C1 N1 C2 105.23(19) . . ?
N1 C1 N2 110.87(19) . . ?
N1 C1 P1 123.25(17) . . ?
N2 C1 P1 125.75(16) . . ?
C11 Ir2 C11 180.0 3_666 . ?
C11 Ir2 P1 90.2(2) 3_666 3_666 ?
C11 Ir2 P1 89.8(2) . 3_666 ?
C11 Ir2 P1 89.8(2) 3_666 . ?
C11 Ir2 P1 90.2(2) . . ?
P1 Ir2 P1 180.0 3_666 . ?
C11 Ir2 Cl1 0.6(2) 3_666 3_666 ?
C11 Ir2 Cl1 179.4(2) . 3_666 ?
P1 Ir2 Cl1 90.23(6) 3_666 3_666 ?
P1 Ir2 Cl1 89.77(6) . 3_666 ?
C11 Ir2 Cl1 179.4(2) 3_666 . ?
C11 Ir2 Cl1 0.6(2) . . ?
P1 Ir2 Cl1 89.77(6) 3_666 . ?
P1 Ir2 Cl1 90.23(6) . . ?
Cl1 Ir2 Cl1 180.0 3_666 . ?
C3 N2 C1 106.64(19) . . ?
C3 N2 C4 123.44(19) . . ?
C1 N2 C4 129.90(19) . . ?
C3 C2 N1 110.8(2) . . ?
C2 C3 N2 106.4(2) . . ?
C6 C5 C7 110.94(19) . . ?
C6 C5 P1 111.41(15) . . ?
C7 C5 P1 112.45(15) . . ?
C9 C8 C10 110.92(19) . . ?
C9 C8 P1 110.89(15) . . ?
C10 C8 P1 108.92(15) . . ?
C1 P1 C8 102.83(10) . . ?
C1 P1 C5 102.93(10) . . ?
C8 P1 C5 104.57(10) . . ?
C1 P1 Ir2 115.28(7) . . ?
C8 P1 Ir2 112.85(7) . . ?
C5 P1 Ir2 116.77(7) . . ?
Cl1 C11 O1 0.0(6) . . ?
Cl1 C11 Ir2 177.9(9) . . ?
O1 C11 Ir2 177.9(11) . . ?
O1 Cl1 C11 179.9(14) . . ?
O1 Cl1 Ir2 178.4(14) . . ?
C11 Cl1 Ir2 1.5(7) . . ?
Cl1 O1 C11 0.1(8) . . ?

loop_
_geom_bond_atom_site_label_1
_geom_bond_atom_site_label_2
_geom_bond_distance
_geom_bond_site_symmetry_2
_geom_bond_publ_flag
N1 C1 1.330(3) . ?
N1 C2 1.369(3) . ?
C1 N2 1.375(3) . ?
C1 P1 1.823(2) . ?
Ir2 C11 1.764(7) 3_666 ?
Ir2 C11 1.764(7) . ?
Ir2 P1 2.3309(9) 3_666 ?
Ir2 P1 2.3309(9) . ?
Ir2 Cl1 2.409(3) 3_666 ?
Ir2 Cl1 2.409(3) . ?
N2 C3 1.367(3) . ?
N2 C4 1.450(3) . ?
C2 C3 1.354(3) . ?
C5 C6 1.522(3) . ?
C5 C7 1.541(3) . ?
C5 P1 1.855(2) . ?
C8 C9 1.527(3) . ?
C8 C10 1.540(3) . ?
C8 P1 1.844(2) . ?
C11 Cl1 0.646(5) . ?
C11 O1 1.166(8) . ?
Cl1 O1 0.520(5) . ?
